data_9002827
loop_
_publ_author_name
'Camara, F.'
'Garvie, L. A. J.'
'Devouard, B.'
'Groy, T. L.'
'Buseck, P. R.'

_publ_section_title
;
 The structure of Mn-tuperssuatsiaite, a palygorskite-related mineral
;
_journal_name_full 'American Mineralogist'
_journal_page_first 1458
_journal_page_last 1463
_journal_volume 87
_journal_year 2002
_chemical_formula_sum 'Fe1.09 H10 Mn1.91 Na1.88 O28 Si8'
_chemical_name_mineral Tuperssuatsiaite
_space_group_IT_number 12
_symmetry_space_group_name_Hall '-C 2y'
_symmetry_space_group_name_H-M 'C 1 2/m 1'
_cell_angle_alpha 90
_cell_angle_beta 103.67
_cell_angle_gamma 90
_cell_formula_units_Z 2
_cell_length_a 14.034
_cell_length_b 17.841
_cell_length_c 5.265
_cell_volume 1280.912
_database_code_amcsd 0002916
_exptl_crystal_density_diffrn 2.312
_cod_original_formula_sum 'Si8 (Fe1.09 Mn1.91) Na1.88 O28 H10'
_cod_database_code 9002827

loop_
_space_group_symop_operation_xyz
x,y,z
1/2+x,1/2+y,z
x,-y,z
1/2+x,1/2-y,z
-x,y,-z
1/2-x,1/2+y,-z
-x,-y,-z
1/2-x,1/2-y,-z

loop_
_atom_site_aniso_label
_atom_site_aniso_U_11
_atom_site_aniso_U_22
_atom_site_aniso_U_33
_atom_site_aniso_U_12
_atom_site_aniso_U_13
_atom_site_aniso_U_23
Si1 0.01900 0.01300 0.01600 -0.00300 0.00600 0.00000
Si2 0.02200 0.01600 0.01300 -0.00500 0.00500 -0.00100
FeM1 0.02100 0.01100 0.01300 0.00000 0.00700 0.00000
MnM1 0.02100 0.01100 0.01300 0.00000 0.00700 0.00000
FeM2 0.01500 0.01800 0.01300 0.00000 0.00300 0.00000
MnM2 0.01500 0.01800 0.01300 0.00000 0.00300 0.00000
NaM3 0.03000 0.03200 0.02100 0.00000 -0.00200 0.00000
O1 0.01900 0.01700 0.01700 -0.00100 0.00900 -0.00200
O2 0.02500 0.02600 0.01600 0.00100 0.00800 -0.00100
O3 0.04600 0.01900 0.03000 -0.01300 0.01300 0.00000
O-H4 0.02700 0.01500 0.01800 0.00000 0.00600 0.00000
O5 0.02100 0.01300 0.03100 0.00000 0.00200 0.00000
O6 0.01800 0.02700 0.02100 0.00000 0.00900 0.00200
O7 0.02100 0.02300 0.02500 -0.00600 0.00700 -0.00400
Wat8 0.09500 0.11200 0.11500 -0.06000 0.05100 -0.02700

loop_
_atom_site_label
_atom_site_fract_x
_atom_site_fract_y
_atom_site_fract_z
_atom_site_occupancy
_atom_site_U_iso_or_equiv
_atom_site_type_symbol
_atom_site_attached_hydrogens
Si1 0.29740 0.41580 0.03660 1.00000 0.01600 Si 0
Si2 0.29620 0.33270 0.53010 1.00000 0.01700 Si 0
FeM1 0.50000 0.50000 0.00000 0.43000 0.01400 Fe 0
MnM1 0.50000 0.50000 0.00000 0.57000 0.01400 Mn 0
FeM2 0.50000 0.40950 0.50000 0.33000 0.01500 Fe 0
MnM2 0.50000 0.40950 0.50000 0.67000 0.01500 Mn 0
NaM3 0.50000 0.29700 0.00000 0.94000 0.02900 Na 0
O1 0.41540 0.41640 0.12160 1.00000 0.01700 O 0
O2 0.41200 0.33330 0.59200 1.00000 0.02200 O 0
O3 0.25000 0.25000 0.50000 1.00000 0.03100 O 0
O-H4 0.56990 0.50000 0.37670 1.00000 0.02000 O 1
O5 0.25390 0.50000 -0.00550 1.00000 0.02200 O 0
O6 0.25150 0.37660 0.25810 1.00000 0.02100 O 0
O7 0.25630 0.37160 0.76550 1.00000 0.02300 O 0
Wat8 0.42910 0.20480 0.20700 1.00000 0.10300 O 2
O9 0.55600 0.00000 0.29000 1.00000 0.50000 O 0

loop_
_cod_changelog_entry_id
_cod_changelog_entry_author
_cod_changelog_entry_date
_cod_changelog_entry_text
1
;cod-tools version 3.8.0
Id: cif_guess_AMCSD_atom_types 9574 2023-05-10 09:00:05Z saulius
;
2023-05-10T18:48:18+03:00
;Derived atom types and hydrogen counts
from atom names that follow the AMCSD naming convention
(Wat == water, O-H == hydroxyl).
;
2
;cod-tools version 3.10.1
Id: cif_fix_AMCSD_aniso_labels 10200 2024-08-01 14:09:44Z saulius
;
2024-08-02T12:20:24+03:00
;Changed the following '_atom_site_aniso_label' values:
'OH4' -> 'O-H4'
;

loop_
_cod_related_entry_id
_cod_related_entry_database
_cod_related_entry_code
1 AMCSD 0002916
